data_1513613
loop_
_publ_author_name
'Camp, Cl\'ement'
'Antunes, Maria Augusta'
'Garc\'ia, Gregorio'
'Ciofini, Ilaria'
'Santos, Isabel C.'
'P\'ecaut, Jacques'
'Almeida, Manuel'
'Mar\,calo, Joaquim'
'Mazzanti, Marinella'

_publ_section_title
;
 Two-electron versus one-electron reduction of chalcogens by uranium(iii):
 synthesis of a terminal U(v) persulfide complex
;
_journal_issue 2
_journal_name_full 'Chemical Science'
_journal_page_first 841
_journal_paper_doi 10.1039/c3sc52742e
_journal_volume 5
_journal_year 2014
_chemical_formula_sum 'C60 H90 N12 S2 Si6 U2'
_chemical_formula_weight 1688.16
_chemical_name_systematic
; 
 ? 
;
_space_group_IT_number 14
_symmetry_cell_setting monoclinic
_symmetry_space_group_name_Hall '-P 2yn'
_symmetry_space_group_name_H-M 'P 1 21/n 1'
_atom_sites_solution_hydrogens geom
_atom_sites_solution_primary direct
_atom_sites_solution_secondary difmap
_audit_creation_method SHELXL-97
_cell_angle_alpha 90.00
_cell_angle_beta 108.259(6)
_cell_angle_gamma 90.00
_cell_formula_units_Z 2
_cell_length_a 14.1895(9)
_cell_length_b 12.4113(5)
_cell_length_c 20.2745(10)
_cell_measurement_reflns_used 5709
_cell_measurement_temperature 150(2)
_cell_measurement_theta_max 30.4894
_cell_measurement_theta_min 3.2762
_cell_volume 3390.8(3)
_computing_cell_refinement
;
CrysAlisPro, Agilent Technologies,
Version 1.171.36.20 (release 27-06-2012 CrysAlis171 .NET)
(compiled Jul 11 2012,15:38:31)
;
_computing_data_collection
;
CrysAlisPro, Agilent Technologies,
Version 1.171.36.20 (release 27-06-2012 CrysAlis171 .NET)
(compiled Jul 11 2012,15:38:31)
;
_computing_data_reduction
;
CrysAlisPro, Agilent Technologies,
Version 1.171.36.20 (release 27-06-2012 CrysAlis171 .NET)
(compiled Jul 11 2012,15:38:31)
;
_computing_molecular_graphics
;
Mercury 3.1 New software for searching the Cambridge Structural Database 
and visualizing crystal structures (I.J. Bruno, J.C. Cole, P.R. Edgington, 
M. Kessler, C.F. Macrae, P. McCabe, J. Pearson, R. Taylor, 
Acta Cryst., 2002, B58, 389-397)
;
_computing_publication_material 'SHELXS-97 (Sheldrick, 1990)'
_computing_structure_refinement
;
OLEX2: a complete structure solution, refinement and analysis program 
(O. V. Dolomanov, L. J. Bourhis, R. J. Gildea, J. A. K. Howard and 
H. Puschmann. J. Appl. Cryst. 2009, 42, 339-34).
;
_computing_structure_solution
;
SUPERFLIP program (Palatinus, L. & Chapuis, G. J. Appl. Cryst., 2007,
 40, 786-790)
;
_diffrn_ambient_temperature 150(2)
_diffrn_detector_area_resol_mean 15.9653
_diffrn_measured_fraction_theta_full 0.998
_diffrn_measured_fraction_theta_max 0.998
_diffrn_measurement_details
;
  1 omega  -25.00   67.00   1.0000   40.0000
omega____ theta____ kappa____ phi______ frames
    -       25.4051  -99.0000 -150.0000 92

  2 omega -103.00  -62.00   1.0000   40.0000
omega____ theta____ kappa____ phi______ frames
    -      -27.1239 -179.0000 -180.0000 41

  3 omega  -88.00   33.00   1.0000   40.0000
omega____ theta____ kappa____ phi______ frames
    -      -27.1239    0.0000    0.0000 121

  4 omega -100.00   17.00   1.0000   40.0000
omega____ theta____ kappa____ phi______ frames
    -      -27.1239  -19.0000  120.0000 117

  5 omega    5.00   94.00   1.0000   40.0000
omega____ theta____ kappa____ phi______ frames
    -       25.4051   57.0000  -30.0000 89

  6 omega  -49.00  -20.00   1.0000   40.0000
omega____ theta____ kappa____ phi______ frames
    -      -27.1239   57.0000   90.0000 29

;
_diffrn_measurement_device_type 'Xcalibur, Sapphire3'
_diffrn_measurement_method '\w scans'
_diffrn_radiation_monochromator graphite
_diffrn_radiation_source 'fine-focus sealed tube'
_diffrn_radiation_type MoK\a
_diffrn_radiation_wavelength 0.71073
_diffrn_reflns_av_R_equivalents 0.0942
_diffrn_reflns_av_sigmaI/netI 0.0827
_diffrn_reflns_limit_h_max 18
_diffrn_reflns_limit_h_min -18
_diffrn_reflns_limit_k_max 16
_diffrn_reflns_limit_k_min -16
_diffrn_reflns_limit_l_max 26
_diffrn_reflns_limit_l_min -26
_diffrn_reflns_number 33752
_diffrn_reflns_theta_full 28.28
_diffrn_reflns_theta_max 28.28
_diffrn_reflns_theta_min 3.28
_exptl_absorpt_coefficient_mu 4.984
_exptl_absorpt_correction_T_max 0.8813
_exptl_absorpt_correction_T_min 0.4401
_exptl_absorpt_correction_type multi-scan
_exptl_absorpt_process_details
;
CrysAlisPro, Agilent Technologies,
Version 1.171.36.20 (release 27-06-2012 CrysAlis171 .NET)
(compiled Jul 11 2012,15:38:31)
Empirical absorption correction using spherical harmonics,
 implemented in SCALE3 ABSPACK scaling algorithm.
;
_exptl_crystal_colour 'translucent light brown'
_exptl_crystal_density_diffrn 1.653
_exptl_crystal_density_method 'not measured'
_exptl_crystal_description plate
_exptl_crystal_F_000 1668
_exptl_crystal_size_max 0.20
_exptl_crystal_size_mid 0.13
_exptl_crystal_size_min 0.03
_refine_diff_density_max 5.558
_refine_diff_density_min -1.861
_refine_diff_density_rms 0.246
_refine_ls_extinction_method none
_refine_ls_goodness_of_fit_ref 1.104
_refine_ls_hydrogen_treatment constr
_refine_ls_matrix_type full
_refine_ls_number_parameters 376
_refine_ls_number_reflns 8390
_refine_ls_number_restraints 0
_refine_ls_restrained_S_all 1.104
_refine_ls_R_factor_all 0.1010
_refine_ls_R_factor_gt 0.0706
_refine_ls_shift/su_max 0.003
_refine_ls_shift/su_mean 0.000
_refine_ls_structure_factor_coef Fsqd
_refine_ls_weighting_details 'calc w=1/[\s^2^(Fo^2^)+(0.0782P)^2^+13.7055P] where P=(Fo^2^+2Fc^2^)/3'
_refine_ls_weighting_scheme calc
_refine_ls_wR_factor_gt 0.1627
_refine_ls_wR_factor_ref 0.1820
_reflns_number_gt 6084
_reflns_number_total 8390
_reflns_threshold_expression >2sigma(I)
_cod_data_source_file c3sc52742e.txt
_cod_data_source_block 5
_cod_database_code 1513613

loop_
_symmetry_equiv_pos_as_xyz
'x, y, z'
'-x+1/2, y+1/2, -z+1/2'
'-x, -y, -z'
'x-1/2, -y-1/2, z-1/2'

loop_
_atom_site_label
_atom_site_type_symbol
_atom_site_fract_x
_atom_site_fract_y
_atom_site_fract_z
_atom_site_U_iso_or_equiv
_atom_site_adp_type
_atom_site_occupancy
_atom_site_symmetry_multiplicity
_atom_site_calc_flag
_atom_site_refinement_flags
U1 U 0.37481(3) 0.58551(3) 0.561062(17) 0.02948(12) Uani 1 1 d .
S1U S 0.52125(19) 0.44322(19) 0.54055(13) 0.0356(5) Uani 1 1 d .
Si2 Si 0.4909(2) 0.8156(2) 0.58458(15) 0.0364(6) Uani 1 1 d .
Si1 Si 0.3262(2) 0.6011(2) 0.70523(14) 0.0353(6) Uani 1 1 d .
Si3 Si 0.1743(2) 0.5474(2) 0.43082(14) 0.0344(6) Uani 1 1 d .
N1 N 0.2729(6) 0.6842(6) 0.6307(4) 0.0338(17) Uani 1 1 d .
N2 N 0.3608(6) 0.8019(6) 0.5416(4) 0.0371(18) Uani 1 1 d .
N5 N 0.5115(6) 0.6914(6) 0.6234(4) 0.0305(16) Uani 1 1 d .
C32 C 0.5140(9) 0.9310(9) 0.6477(6) 0.051(3) Uani 1 1 d .
H32A H 0.4835 0.9153 0.6838 0.077 Uiso 1 1 calc R
H32B H 0.4848 0.9970 0.6231 0.077 Uiso 1 1 calc R
H32C H 0.5856 0.9410 0.6691 0.077 Uiso 1 1 calc R
N4 N 0.3732(6) 0.5040(6) 0.6637(4) 0.0321(17) Uani 1 1 d .
N6 N 0.2459(6) 0.4721(7) 0.4984(4) 0.0328(17) Uani 1 1 d .
N3 N 0.1969(6) 0.6746(7) 0.4735(4) 0.0373(19) Uani 1 1 d .
C22 C 0.2298(9) 0.5515(10) 0.7437(6) 0.049(3) Uani 1 1 d .
H22A H 0.1939 0.6131 0.7544 0.073 Uiso 1 1 calc R
H22B H 0.2622 0.5113 0.7864 0.073 Uiso 1 1 calc R
H22C H 0.1831 0.5043 0.7103 0.073 Uiso 1 1 calc R
C34 C 0.6116(8) 0.5787(8) 0.7186(5) 0.037(2) Uani 1 1 d .
H34 H 0.5586 0.5284 0.7095 0.044 Uiso 1 1 calc R
C27 C 0.4780(8) 0.2864(10) 0.7924(6) 0.049(3) Uani 1 1 d .
H27 H 0.4972 0.2755 0.8412 0.059 Uiso 1 1 calc R
C3 C 0.3223(8) 0.8122(8) 0.4655(5) 0.039(2) Uani 1 1 d .
H3A H 0.3659 0.7715 0.4447 0.047 Uiso 1 1 calc R
H3B H 0.3243 0.8889 0.4527 0.047 Uiso 1 1 calc R
C36 C 0.7759(8) 0.6316(10) 0.7876(6) 0.044(2) Uani 1 1 d .
H36 H 0.8344 0.6195 0.8255 0.053 Uiso 1 1 calc R
C46 C 0.1537(10) 0.1502(10) 0.5044(7) 0.058(3) Uani 1 1 d .
H46 H 0.1300 0.0786 0.5047 0.069 Uiso 1 1 calc R
C33 C 0.6016(7) 0.6692(8) 0.6763(5) 0.033(2) Uani 1 1 d .
C2 C 0.2970(8) 0.8619(8) 0.5754(6) 0.042(2) Uani 1 1 d .
H2A H 0.2300 0.8715 0.5415 0.050 Uiso 1 1 calc R
H2B H 0.3256 0.9344 0.5893 0.050 Uiso 1 1 calc R
C43 C 0.2181(7) 0.3621(8) 0.5010(5) 0.034(2) Uani 1 1 d .
C41 C 0.0404(7) 0.5084(10) 0.4068(6) 0.045(3) Uani 1 1 d .
H41A H 0.0312 0.4370 0.3851 0.067 Uiso 1 1 calc R
H41B H 0.0001 0.5612 0.3740 0.067 Uiso 1 1 calc R
H41C H 0.0199 0.5067 0.4486 0.067 Uiso 1 1 calc R
C23 C 0.4090(7) 0.4039(8) 0.6940(6) 0.037(2) Uani 1 1 d .
C35 C 0.6974(8) 0.5604(9) 0.7740(6) 0.043(3) Uani 1 1 d .
H35 H 0.7019 0.4987 0.8026 0.052 Uiso 1 1 calc R
C31 C 0.5522(8) 0.8470(9) 0.5187(6) 0.048(3) Uani 1 1 d .
H31A H 0.5497 0.7837 0.4894 0.072 Uiso 1 1 calc R
H31B H 0.6215 0.8668 0.5420 0.072 Uiso 1 1 calc R
H31C H 0.5178 0.9073 0.4898 0.072 Uiso 1 1 calc R
C48 C 0.1914(9) 0.3225(9) 0.5570(6) 0.045(3) Uani 1 1 d .
H48 H 0.1951 0.3692 0.5949 0.054 Uiso 1 1 calc R
C6 C 0.1701(7) 0.6563(8) 0.5906(5) 0.038(2) Uani 1 1 d .
H6A H 0.1260 0.6849 0.6158 0.045 Uiso 1 1 calc R
H6B H 0.1640 0.5768 0.5901 0.045 Uiso 1 1 calc R
C45 C 0.1818(10) 0.1864(9) 0.4507(7) 0.053(3) Uani 1 1 d .
H45 H 0.1803 0.1381 0.4140 0.064 Uiso 1 1 calc R
C38 C 0.6824(7) 0.7392(8) 0.6916(5) 0.036(2) Uani 1 1 d .
H38 H 0.6782 0.8020 0.6641 0.043 Uiso 1 1 calc R
C24 C 0.4193(7) 0.3186(8) 0.6509(6) 0.038(2) Uani 1 1 d .
H24 H 0.4001 0.3289 0.6021 0.046 Uiso 1 1 calc R
C37 C 0.7684(8) 0.7201(9) 0.7457(6) 0.042(2) Uani 1 1 d .
H37 H 0.8227 0.7685 0.7539 0.050 Uiso 1 1 calc R
C47 C 0.1603(10) 0.2196(10) 0.5592(7) 0.056(3) Uani 1 1 d .
H47 H 0.1431 0.1951 0.5983 0.067 Uiso 1 1 calc R
C21 C 0.4178(9) 0.6812(10) 0.7729(5) 0.046(3) Uani 1 1 d .
H21A H 0.4520 0.6341 0.8119 0.069 Uiso 1 1 calc R
H21B H 0.3834 0.7386 0.7894 0.069 Uiso 1 1 calc R
H21C H 0.4663 0.7129 0.7533 0.069 Uiso 1 1 calc R
C28 C 0.4398(8) 0.3847(9) 0.7650(6) 0.041(2) Uani 1 1 d .
H28 H 0.4344 0.4407 0.7956 0.050 Uiso 1 1 calc R
C5 C 0.1318(8) 0.6952(8) 0.5170(5) 0.039(2) Uani 1 1 d .
H5A H 0.0668 0.6605 0.4945 0.047 Uiso 1 1 calc R
H5B H 0.1202 0.7738 0.5177 0.047 Uiso 1 1 calc R
C4 C 0.2155(8) 0.7704(8) 0.4351(5) 0.041(2) Uani 1 1 d .
H4A H 0.1686 0.8284 0.4370 0.049 Uiso 1 1 calc R
H4B H 0.2030 0.7509 0.3858 0.049 Uiso 1 1 calc R
C25 C 0.4569(9) 0.2199(9) 0.6787(7) 0.053(3) Uani 1 1 d .
H25 H 0.4609 0.1626 0.6486 0.064 Uiso 1 1 calc R
C42 C 0.2083(8) 0.5534(10) 0.3506(6) 0.045(3) Uani 1 1 d .
H42A H 0.2756 0.5824 0.3609 0.068 Uiso 1 1 calc R
H42B H 0.1616 0.6002 0.3168 0.068 Uiso 1 1 calc R
H42C H 0.2058 0.4808 0.3311 0.068 Uiso 1 1 calc R
C44 C 0.2130(9) 0.2927(9) 0.4472(6) 0.044(2) Uani 1 1 d .
H44 H 0.2305 0.3165 0.4080 0.053 Uiso 1 1 calc R
C1 C 0.2877(8) 0.8029(8) 0.6399(5) 0.041(2) Uani 1 1 d .
H1A H 0.3485 0.8164 0.6793 0.049 Uiso 1 1 calc R
H1B H 0.2311 0.8338 0.6521 0.049 Uiso 1 1 calc R
C26 C 0.4888(9) 0.2036(10) 0.7499(8) 0.059(4) Uani 1 1 d .
H26 H 0.5175 0.1369 0.7690 0.071 Uiso 1 1 calc R

loop_
_atom_site_aniso_label
_atom_site_aniso_U_11
_atom_site_aniso_U_22
_atom_site_aniso_U_33
_atom_site_aniso_U_23
_atom_site_aniso_U_13
_atom_site_aniso_U_12
U1 0.0375(2) 0.02136(17) 0.0309(2) -0.00116(14) 0.01265(14) -0.00009(14)
S1U 0.0437(13) 0.0277(11) 0.0394(14) 0.0050(10) 0.0186(11) 0.0078(9)
Si2 0.0475(16) 0.0200(12) 0.0399(15) 0.0010(11) 0.0109(12) -0.0006(11)
Si1 0.0415(14) 0.0349(14) 0.0325(14) -0.0013(11) 0.0161(11) 0.0027(11)
Si3 0.0388(14) 0.0337(14) 0.0317(14) -0.0013(11) 0.0124(11) -0.0007(11)
N1 0.038(4) 0.027(4) 0.040(5) 0.000(3) 0.017(4) 0.005(3)
N2 0.046(5) 0.024(4) 0.042(5) 0.000(3) 0.016(4) 0.000(3)
N5 0.039(4) 0.021(4) 0.033(4) -0.002(3) 0.013(3) -0.002(3)
C32 0.060(7) 0.031(6) 0.057(7) -0.003(5) 0.012(6) -0.005(5)
N4 0.037(4) 0.022(4) 0.037(4) 0.000(3) 0.011(3) 0.000(3)
N6 0.041(4) 0.032(4) 0.027(4) -0.006(3) 0.012(3) -0.007(3)
N3 0.051(5) 0.026(4) 0.036(5) 0.004(3) 0.015(4) 0.000(4)
C22 0.049(6) 0.055(7) 0.049(7) 0.006(5) 0.026(5) 0.010(5)
C34 0.041(5) 0.030(5) 0.041(6) 0.003(4) 0.016(4) 0.000(4)
C27 0.035(5) 0.060(8) 0.056(7) 0.021(6) 0.019(5) 0.002(5)
C3 0.054(6) 0.027(5) 0.036(5) 0.002(4) 0.013(5) 0.000(4)
C36 0.039(5) 0.053(7) 0.042(6) -0.001(5) 0.013(4) 0.006(5)
C46 0.066(8) 0.035(6) 0.071(9) 0.000(6) 0.020(6) -0.013(5)
C33 0.046(5) 0.028(5) 0.031(5) -0.008(4) 0.019(4) 0.002(4)
C2 0.048(6) 0.023(5) 0.048(6) -0.005(4) 0.006(5) 0.000(4)
C43 0.033(5) 0.030(5) 0.040(5) -0.005(4) 0.013(4) -0.001(4)
C41 0.033(5) 0.054(7) 0.046(6) 0.002(5) 0.010(4) -0.001(5)
C23 0.035(5) 0.029(5) 0.049(6) 0.004(4) 0.018(4) 0.001(4)
C35 0.053(6) 0.039(6) 0.044(6) 0.009(5) 0.024(5) 0.015(5)
C31 0.053(7) 0.037(6) 0.055(7) 0.010(5) 0.020(5) -0.005(5)
C48 0.061(7) 0.036(6) 0.046(6) -0.004(5) 0.029(5) -0.006(5)
C6 0.040(5) 0.030(5) 0.049(6) -0.004(4) 0.022(4) 0.007(4)
C45 0.069(8) 0.030(6) 0.055(7) -0.006(5) 0.010(6) 0.001(5)
C38 0.045(5) 0.024(4) 0.042(5) -0.001(4) 0.019(4) 0.000(4)
C24 0.038(5) 0.033(5) 0.050(6) 0.005(5) 0.023(5) 0.001(4)
C37 0.042(6) 0.037(6) 0.049(6) -0.014(5) 0.019(5) -0.004(4)
C47 0.081(9) 0.040(6) 0.059(7) 0.002(6) 0.040(7) -0.015(6)
C21 0.060(7) 0.048(6) 0.032(5) -0.001(5) 0.018(5) 0.005(5)
C28 0.043(6) 0.038(5) 0.043(6) 0.006(5) 0.014(5) -0.005(4)
C5 0.041(5) 0.036(5) 0.037(6) -0.004(4) 0.007(4) 0.004(4)
C4 0.049(6) 0.031(5) 0.039(6) 0.003(4) 0.008(4) 0.005(4)
C25 0.057(7) 0.030(5) 0.082(9) 0.010(6) 0.037(6) 0.004(5)
C42 0.043(6) 0.049(6) 0.045(6) 0.000(5) 0.015(5) 0.001(5)
C44 0.065(7) 0.033(5) 0.038(6) -0.005(5) 0.023(5) 0.002(5)
C1 0.054(6) 0.026(5) 0.044(6) 0.002(4) 0.018(5) 0.006(4)
C26 0.049(7) 0.036(6) 0.099(11) 0.039(7) 0.032(7) 0.012(5)

loop_
_atom_type_symbol
_atom_type_description
_atom_type_scat_dispersion_real
_atom_type_scat_dispersion_imag
_atom_type_scat_source
C C 0.0033 0.0016 'International Tables Vol C Tables 4.2.6.8 and 6.1.1.4'
H H 0.0000 0.0000 'International Tables Vol C Tables 4.2.6.8 and 6.1.1.4'
N N 0.0061 0.0033 'International Tables Vol C Tables 4.2.6.8 and 6.1.1.4'
Si Si 0.0817 0.0704 'International Tables Vol C Tables 4.2.6.8 and 6.1.1.4'
S S 0.1246 0.1234 'International Tables Vol C Tables 4.2.6.8 and 6.1.1.4'
U U -9.6767 9.6646 'International Tables Vol C Tables 4.2.6.8 and 6.1.1.4'

loop_
_exptl_crystal_face_index_h
_exptl_crystal_face_index_k
_exptl_crystal_face_index_l
_exptl_crystal_face_perp_dist
_exptl_oxdiff_crystal_face_indexfrac_h
_exptl_oxdiff_crystal_face_indexfrac_k
_exptl_oxdiff_crystal_face_indexfrac_l
_exptl_oxdiff_crystal_face_x
_exptl_oxdiff_crystal_face_y
_exptl_oxdiff_crystal_face_z
0 -1 1 0.0478 0.0009 -1.0006 1.0012 -0.0659 -0.0124 0.0115
0 1 1 0.0599 0.0012 1.0025 0.9977 0.0320 0.0319 0.0509
0 -1 -1 0.0659 -0.0012 -1.0025 -0.9977 -0.0320 -0.0319 -0.0509
0 1 -1 0.0718 -0.0009 1.0006 -1.0012 0.0659 0.0124 -0.0115
1 0 -1 0.0131 1.0003 -0.0000 -1.0022 0.0212 -0.0496 0.0030
0 0 1 0.0796 0.0011 0.0009 0.9994 -0.0170 0.0098 0.0312
0 0 -1 0.1056 -0.0011 -0.0009 -0.9994 0.0170 -0.0098 -0.0312
-1 0 1 0.0131 -1.0003 0.0000 1.0022 -0.0212 0.0496 -0.0030

loop_
_geom_angle_atom_site_label_1
_geom_angle_atom_site_label_2
_geom_angle_atom_site_label_3
_geom_angle
_geom_angle_site_symmetry_1
_geom_angle_site_symmetry_3
N4 U1 N6 90.0(3) . .
N4 U1 N5 90.0(3) . .
N6 U1 N5 176.4(3) . .
N4 U1 N1 63.8(3) . .
N6 U1 N1 96.0(3) . .
N5 U1 N1 87.2(3) . .
N4 U1 N2 122.8(3) . .
N6 U1 N2 120.4(3) . .
N5 U1 N2 62.4(3) . .
N1 U1 N2 65.7(3) . .
N4 U1 N3 118.5(3) . .
N6 U1 N3 60.0(3) . .
N5 U1 N3 122.9(3) . .
N1 U1 N3 67.6(2) . .
N2 U1 N3 60.6(2) . .
N4 U1 S1U 94.2(2) . .
N6 U1 S1U 91.7(2) . .
N5 U1 S1U 84.77(19) . .
N1 U1 S1U 156.56(18) . .
N2 U1 S1U 127.93(19) . .
N3 U1 S1U 134.44(18) . .
N4 U1 S1U 137.0(2) . 3_666
N6 U1 S1U 91.4(2) . 3_666
N5 U1 S1U 86.2(2) . 3_666
N1 U1 S1U 158.05(18) . 3_666
N2 U1 S1U 92.79(19) . 3_666
N3 U1 S1U 98.90(18) . 3_666
S1U U1 S1U 42.85(9) . 3_666
N4 U1 Si1 31.3(2) . .
N6 U1 Si1 100.2(2) . .
N5 U1 Si1 81.6(2) . .
N1 U1 Si1 33.84(18) . .
N2 U1 Si1 92.63(19) . .
N3 U1 Si1 98.31(18) . .
S1U U1 Si1 122.91(7) . .
S1U U1 Si1 162.44(7) 3_666 .
N4 U1 Si3 114.4(2) . .
N6 U1 Si3 30.3(2) . .
N5 U1 Si3 151.66(19) . .
N1 U1 Si3 90.89(18) . .
N2 U1 Si3 91.15(19) . .
N3 U1 Si3 33.13(18) . .
S1U U1 Si3 106.45(7) . .
S1U U1 Si3 85.16(7) 3_666 .
Si1 U1 Si3 111.41(7) . .
N4 U1 Si2 113.43(19) . .
N6 U1 Si2 151.6(2) . .
N5 U1 Si2 30.53(19) . .
N1 U1 Si2 81.39(19) . .
N2 U1 Si2 33.25(18) . .
N3 U1 Si2 93.45(18) . .
S1U U1 Si2 101.89(8) . .
S1U U1 Si2 82.28(7) 3_666 .
Si1 U1 Si2 93.25(7) . .
Si3 U1 Si2 121.32(7) . .
S1U S1U U1 69.89(12) 3_666 .
S1U S1U U1 67.26(13) 3_666 3_666
U1 S1U U1 137.15(9) . 3_666
N5 Si2 N2 98.0(4) . .
N5 Si2 C31 118.1(5) . .
N2 Si2 C31 108.4(5) . .
N5 Si2 C32 113.8(5) . .
N2 Si2 C32 109.8(5) . .
C31 Si2 C32 108.1(6) . .
N5 Si2 U1 44.3(3) . .
N2 Si2 U1 56.4(3) . .
C31 Si2 U1 114.2(4) . .
C32 Si2 U1 137.7(4) . .
N4 Si1 N1 96.7(4) . .
N4 Si1 C21 116.6(5) . .
N1 Si1 C21 109.2(5) . .
N4 Si1 C22 114.7(5) . .
N1 Si1 C22 111.7(5) . .
C21 Si1 C22 107.5(5) . .
N4 Si1 U1 44.4(3) . .
N1 Si1 U1 54.6(3) . .
C21 Si1 U1 113.9(4) . .
C22 Si1 U1 138.6(4) . .
N6 Si3 N3 97.2(4) . .
N6 Si3 C42 118.5(5) . .
N3 Si3 C42 109.7(5) . .
N6 Si3 C41 111.6(5) . .
N3 Si3 C41 111.7(5) . .
C42 Si3 C41 107.8(5) . .
N6 Si3 U1 43.8(3) . .
N3 Si3 U1 59.9(3) . .
C42 Si3 U1 107.9(4) . .
C41 Si3 U1 143.8(4) . .
C6 N1 C1 112.2(8) . .
C6 N1 Si1 114.5(6) . .
C1 N1 Si1 117.2(6) . .
C6 N1 U1 102.2(5) . .
C1 N1 U1 116.7(6) . .
Si1 N1 U1 91.6(3) . .
C3 N2 C2 111.0(8) . .
C3 N2 Si2 119.4(7) . .
C2 N2 Si2 114.2(6) . .
C3 N2 U1 103.0(6) . .
C2 N2 U1 117.0(6) . .
Si2 N2 U1 90.4(3) . .
C33 N5 Si2 120.5(6) . .
C33 N5 U1 134.0(6) . .
Si2 N5 U1 105.2(4) . .
Si2 C32 H32A 109.5 . .
Si2 C32 H32B 109.5 . .
H32A C32 H32B 109.5 . .
Si2 C32 H32C 109.5 . .
H32A C32 H32C 109.5 . .
H32B C32 H32C 109.5 . .
C23 N4 Si1 123.2(7) . .
C23 N4 U1 132.2(6) . .
Si1 N4 U1 104.3(4) . .
C43 N6 Si3 116.9(6) . .
C43 N6 U1 137.1(6) . .
Si3 N6 U1 105.9(4) . .
C5 N3 C4 114.7(8) . .
C5 N3 Si3 113.0(7) . .
C4 N3 Si3 119.2(7) . .
C5 N3 U1 107.1(5) . .
C4 N3 U1 111.9(6) . .
Si3 N3 U1 87.0(3) . .
Si1 C22 H22A 109.5 . .
Si1 C22 H22B 109.5 . .
H22A C22 H22B 109.5 . .
Si1 C22 H22C 109.5 . .
H22A C22 H22C 109.5 . .
H22B C22 H22C 109.5 . .
C35 C34 C33 121.5(10) . .
C35 C34 H34 119.2 . .
C33 C34 H34 119.2 . .
C28 C27 C26 121.0(11) . .
C28 C27 H27 119.5 . .
C26 C27 H27 119.5 . .
N2 C3 C4 112.7(9) . .
N2 C3 H3A 109.0 . .
C4 C3 H3A 109.0 . .
N2 C3 H3B 109.0 . .
C4 C3 H3B 109.0 . .
H3A C3 H3B 107.8 . .
C37 C36 C35 119.1(10) . .
C37 C36 H36 120.4 . .
C35 C36 H36 120.4 . .
C45 C46 C47 118.5(11) . .
C45 C46 H46 120.8 . .
C47 C46 H46 120.8 . .
C38 C33 C34 116.5(9) . .
C38 C33 N5 122.2(9) . .
C34 C33 N5 121.1(9) . .
N2 C2 C1 112.2(8) . .
N2 C2 H2A 109.2 . .
C1 C2 H2A 109.2 . .
N2 C2 H2B 109.2 . .
C1 C2 H2B 109.2 . .
H2A C2 H2B 107.9 . .
C44 C43 C48 117.8(10) . .
C44 C43 N6 121.1(9) . .
C48 C43 N6 121.1(9) . .
Si3 C41 H41A 109.5 . .
Si3 C41 H41B 109.5 . .
H41A C41 H41B 109.5 . .
Si3 C41 H41C 109.5 . .
H41A C41 H41C 109.5 . .
H41B C41 H41C 109.5 . .
C28 C23 N4 123.8(9) . .
C28 C23 C24 117.0(9) . .
N4 C23 C24 119.1(9) . .
C36 C35 C34 120.3(10) . .
C36 C35 H35 119.9 . .
C34 C35 H35 119.9 . .
Si2 C31 H31A 109.5 . .
Si2 C31 H31B 109.5 . .
H31A C31 H31B 109.5 . .
Si2 C31 H31C 109.5 . .
H31A C31 H31C 109.5 . .
H31B C31 H31C 109.5 . .
C47 C48 C43 122.1(11) . .
C47 C48 H48 118.9 . .
C43 C48 H48 118.9 . .
N1 C6 C5 117.5(9) . .
N1 C6 H6A 107.9 . .
C5 C6 H6A 107.9 . .
N1 C6 H6B 107.9 . .
C5 C6 H6B 107.9 . .
H6A C6 H6B 107.2 . .
C46 C45 C44 122.2(12) . .
C46 C45 H45 118.9 . .
C44 C45 H45 118.9 . .
C37 C38 C33 122.1(10) . .
C37 C38 H38 119.0 . .
C33 C38 H38 119.0 . .
C25 C24 C23 121.0(11) . .
C25 C24 H24 119.5 . .
C23 C24 H24 119.5 . .
C36 C37 C38 120.4(10) . .
C36 C37 H37 119.8 . .
C38 C37 H37 119.8 . .
C48 C47 C46 120.1(11) . .
C48 C47 H47 120.0 . .
C46 C47 H47 120.0 . .
Si1 C21 H21A 109.5 . .
Si1 C21 H21B 109.5 . .
H21A C21 H21B 109.5 . .
Si1 C21 H21C 109.5 . .
H21A C21 H21C 109.5 . .
H21B C21 H21C 109.5 . .
C27 C28 C23 121.7(11) . .
C27 C28 H28 119.2 . .
C23 C28 H28 119.2 . .
N3 C5 C6 115.9(8) . .
N3 C5 H5A 108.3 . .
C6 C5 H5A 108.3 . .
N3 C5 H5B 108.3 . .
C6 C5 H5B 108.3 . .
H5A C5 H5B 107.4 . .
N3 C4 C3 112.0(8) . .
N3 C4 H4A 109.2 . .
C3 C4 H4A 109.2 . .
N3 C4 H4B 109.2 . .
C3 C4 H4B 109.2 . .
H4A C4 H4B 107.9 . .
C24 C25 C26 120.8(12) . .
C24 C25 H25 119.6 . .
C26 C25 H25 119.6 . .
Si3 C42 H42A 109.5 . .
Si3 C42 H42B 109.5 . .
H42A C42 H42B 109.5 . .
Si3 C42 H42C 109.5 . .
H42A C42 H42C 109.5 . .
H42B C42 H42C 109.5 . .
C43 C44 C45 119.3(11) . .
C43 C44 H44 120.4 . .
C45 C44 H44 120.4 . .
N1 C1 C2 114.2(8) . .
N1 C1 H1A 108.7 . .
C2 C1 H1A 108.7 . .
N1 C1 H1B 108.7 . .
C2 C1 H1B 108.7 . .
H1A C1 H1B 107.6 . .
C27 C26 C25 118.5(10) . .
C27 C26 H26 120.7 . .
C25 C26 H26 120.7 . .

loop_
_geom_bond_atom_site_label_1
_geom_bond_atom_site_label_2
_geom_bond_distance
_geom_bond_site_symmetry_2
U1 N4 2.320(8) .
U1 N6 2.341(8) .
U1 N5 2.356(8) .
U1 N1 2.619(8) .
U1 N2 2.712(8) .
U1 N3 2.817(8) .
U1 S1U 2.855(2) .
U1 S1U 2.907(3) 3_666
U1 Si1 3.212(3) .
U1 Si3 3.253(3) .
U1 Si2 3.256(3) .
S1U S1U 2.105(5) 3_666
S1U U1 2.907(3) 3_666
Si2 N5 1.714(8) .
Si2 N2 1.786(9) .
Si2 C31 1.849(12) .
Si2 C32 1.880(11) .
Si1 N4 1.720(8) .
Si1 N1 1.790(8) .
Si1 C21 1.855(11) .
Si1 C22 1.878(11) .
Si3 N6 1.705(9) .
Si3 N3 1.780(9) .
Si3 C42 1.838(11) .
Si3 C41 1.871(10) .
N1 C6 1.472(12) .
N1 C1 1.492(12) .
N2 C3 1.472(12) .
N2 C2 1.496(13) .
N5 C33 1.414(12) .
C32 H32A 0.9800 .
C32 H32B 0.9800 .
C32 H32C 0.9800 .
N4 C23 1.408(12) .
N6 C43 1.427(13) .
N3 C5 1.487(13) .
N3 C4 1.488(13) .
C22 H22A 0.9800 .
C22 H22B 0.9800 .
C22 H22C 0.9800 .
C34 C35 1.392(15) .
C34 C33 1.393(13) .
C34 H34 0.9500 .
C27 C28 1.378(15) .
C27 C26 1.380(18) .
C27 H27 0.9500 .
C3 C4 1.537(14) .
C3 H3A 0.9900 .
C3 H3B 0.9900 .
C36 C37 1.373(16) .
C36 C35 1.380(16) .
C36 H36 0.9500 .
C46 C45 1.348(18) .
C46 C47 1.385(17) .
C46 H46 0.9500 .
C33 C38 1.394(14) .
C2 C1 1.539(15) .
C2 H2A 0.9900 .
C2 H2B 0.9900 .
C43 C44 1.374(14) .
C43 C48 1.395(14) .
C41 H41A 0.9800 .
C41 H41B 0.9800 .
C41 H41C 0.9800 .
C23 C28 1.389(15) .
C23 C24 1.408(14) .
C35 H35 0.9500 .
C31 H31A 0.9800 .
C31 H31B 0.9800 .
C31 H31C 0.9800 .
C48 C47 1.357(15) .
C48 H48 0.9500 .
C6 C5 1.498(14) .
C6 H6A 0.9900 .
C6 H6B 0.9900 .
C45 C44 1.401(15) .
C45 H45 0.9500 .
C38 C37 1.382(14) .
C38 H38 0.9500 .
C24 C25 1.383(15) .
C24 H24 0.9500 .
C37 H37 0.9500 .
C47 H47 0.9500 .
C21 H21A 0.9800 .
C21 H21B 0.9800 .
C21 H21C 0.9800 .
C28 H28 0.9500 .
C5 H5A 0.9900 .
C5 H5B 0.9900 .
C4 H4A 0.9900 .
C4 H4B 0.9900 .
C25 C26 1.385(18) .
C25 H25 0.9500 .
C42 H42A 0.9800 .
C42 H42B 0.9800 .
C42 H42C 0.9800 .
C44 H44 0.9500 .
C1 H1A 0.9900 .
C1 H1B 0.9900 .
C26 H26 0.9500 .
